data_7218141
loop_
_publ_author_name
'Wang, Lei'
'Hu, Yanjing'
'Xu, Wenyan'
'pang, Yanyan'
'Liu, Faqian'
'Yang, Yu'

_publ_section_title
;
 Investigation of Hydrogen Bonding Patterns in A Series of Multi-component
 Molecular Solids Formed by Tetrabromoterephthalic Acid with Selected
 N-heterocycles
;
_journal_name_full 'RSC Adv.'
_journal_paper_doi 10.1039/C4RA08452G
_journal_year 2014
_chemical_formula_moiety 'Br2 C4 O2, C4 H Br2 O2, H2 O, C7 H7 N2'
_chemical_formula_sum 'C15 H10 Br4 N2 O5'
_chemical_formula_weight 617.89
_chemical_name_systematic
;
 ?
;
_space_group_crystal_system triclinic
_space_group_IT_number 2
_space_group_name_Hall '-P 1'
_space_group_name_H-M_alt 'P -1'
_symmetry_space_group_name_Hall '-P 1'
_symmetry_space_group_name_H-M 'P -1'
_atom_sites_solution_hydrogens mixed
_audit_creation_date 2014-09-04
_audit_creation_method
;
Olex2 1.2
(compiled 2014.07.22 svn.r2960 for OlexSys, GUI svn.r4862)
;
_cell_angle_alpha 72.408(9)
_cell_angle_beta 87.358(9)
_cell_angle_gamma 73.572(10)
_cell_formula_units_Z 2
_cell_length_a 8.9459(10)
_cell_length_b 9.0271(9)
_cell_length_c 12.5435(11)
_cell_measurement_reflns_used 2474
_cell_measurement_temperature 293(2)
_cell_measurement_theta_max 28.4790
_cell_measurement_theta_min 2.8720
_cell_volume 925.31(18)
_computing_cell_refinement
;
CrysAlisPro, Agilent Technologies,
Version 1.171.36.28 (release 01-02-2013 CrysAlis171 .NET)
(compiled Feb  1 2013,16:14:44)
;
_computing_data_collection
;
CrysAlisPro, Agilent Technologies,
Version 1.171.36.28 (release 01-02-2013 CrysAlis171 .NET)
(compiled Feb  1 2013,16:14:44)
;
_computing_data_reduction
;
CrysAlisPro, Agilent Technologies,
Version 1.171.36.28 (release 01-02-2013 CrysAlis171 .NET)
(compiled Feb  1 2013,16:14:44)
;
_computing_molecular_graphics 'Olex2 (Dolomanov et al., 2009)'
_computing_publication_material 'Olex2 (Dolomanov et al., 2009)'
_computing_structure_refinement 'ShelXL (Sheldrick, 2008)'
_diffrn_ambient_temperature 293(2)
_diffrn_measured_fraction_theta_full 0.999
_diffrn_measured_fraction_theta_max 1.000
_diffrn_measurement_device_type 'multiwire proportional'
_diffrn_measurement_method 'phi and omega scans'
_diffrn_radiation_monochromator graphite
_diffrn_radiation_type MoK\a
_diffrn_radiation_wavelength 0.71073
_diffrn_reflns_av_R_equivalents 0.0263
_diffrn_reflns_av_unetI/netI 0.0505
_diffrn_reflns_Laue_measured_fraction_full 0.999
_diffrn_reflns_Laue_measured_fraction_max 1.000
_diffrn_reflns_limit_h_max 8
_diffrn_reflns_limit_h_min -11
_diffrn_reflns_limit_k_max 11
_diffrn_reflns_limit_k_min -9
_diffrn_reflns_limit_l_max 15
_diffrn_reflns_limit_l_min -15
_diffrn_reflns_number 6459
_diffrn_reflns_point_group_measured_fraction_full 0.999
_diffrn_reflns_point_group_measured_fraction_max 1.000
_diffrn_reflns_theta_full 25.242
_diffrn_reflns_theta_max 26.498
_diffrn_reflns_theta_min 2.376
_exptl_absorpt_coefficient_mu 8.728
_exptl_absorpt_correction_T_max 0.8611
_exptl_absorpt_correction_T_min 0.6359
_exptl_absorpt_correction_type multi-scan
_exptl_absorpt_process_details SADABS
_exptl_crystal_colour colourless
_exptl_crystal_density_diffrn 2.218
_exptl_crystal_density_method 'not measured'
_exptl_crystal_description block
_exptl_crystal_F_000 588
_exptl_crystal_size_max 0.22
_exptl_crystal_size_mid 0.16
_exptl_crystal_size_min 0.11
_refine_diff_density_max 0.726
_refine_diff_density_min -0.851
_refine_diff_density_rms 0.121
_refine_ls_extinction_method none
_refine_ls_goodness_of_fit_ref 1.041
_refine_ls_hydrogen_treatment constr
_refine_ls_matrix_type full
_refine_ls_number_parameters 239
_refine_ls_number_reflns 3834
_refine_ls_number_restraints 0
_refine_ls_restrained_S_all 1.041
_refine_ls_R_factor_all 0.0602
_refine_ls_R_factor_gt 0.0403
_refine_ls_shift/su_max 0.000
_refine_ls_shift/su_mean 0.000
_refine_ls_structure_factor_coef Fsqd
_refine_ls_weighting_details
;
 w=1/[\s^2^(Fo^2^)+(0.0362P)^2^+0.4815P]
 where P=(Fo^2^+2Fc^2^)/3
;
_refine_ls_weighting_scheme calc
_refine_ls_wR_factor_gt 0.0803
_refine_ls_wR_factor_ref 0.0883
_reflns_Friedel_coverage 0.000
_reflns_number_gt 2976
_reflns_number_total 3834
_reflns_threshold_expression 'I > 2\s(I)'
_cod_data_source_file c4ra08452g2.cif
_cod_data_source_block w1
_cod_original_cell_volume 925.31(17)
_cod_database_code 7218141
_shelxl_version_number 2013-2
_shelx_space_group_comment
;
The symmetry employed for this shelxl refinement is uniquely defined
by the following loop, which should always be used as a source of
symmetry information in preference to the above space-group names.
They are only intended as comments.
;
_olex2_refinement_description
;
1. Fixed Uiso
 At 1.2 times of:
  All C(H) groups, All N(H) groups
 At 1.5 times of:
  All O(H) groups, All O(H,H) groups
2.a Free rotating group:
 O5(H5A,H5B)
2.b Aromatic/amide H refined with riding coordinates:
 N2(H2), C13(H13), N1(H1), C18(H18), C24(H24), C25(H25), C26(H26)
2.c Idealised tetrahedral OH refined as rotating group:
 O4(H4)
;
_olex2_submission_special_instructions 'No special instructions were received'

loop_
_space_group_symop_operation_xyz
'x, y, z'
'-x, -y, -z'

loop_
_atom_site_label
_atom_site_type_symbol
_atom_site_fract_x
_atom_site_fract_y
_atom_site_fract_z
_atom_site_U_iso_or_equiv
_atom_site_adp_type
_atom_site_occupancy
_atom_site_site_symmetry_order
_atom_site_calc_flag
_atom_site_refinement_flags_posn
Br1 Br -0.37817(6) 0.15624(5) 0.48781(4) 0.03747(15) Uani 1 1 d .
Br2 Br -0.13817(6) 0.39547(5) 0.42789(5) 0.04273(16) Uani 1 1 d .
Br3 Br 0.04148(7) 0.81306(7) 0.26896(4) 0.04363(16) Uani 1 1 d .
Br4 Br 0.13199(7) 1.31558(6) -0.10130(4) 0.04478(16) Uani 1 1 d .
O2 O 0.2322(4) 0.2565(4) 0.3377(2) 0.0356(8) Uani 1 1 d .
O1 O 0.2683(4) 0.2412(4) 0.5148(2) 0.0317(8) Uani 1 1 d .
O4 O 0.0733(4) 1.2021(4) 0.1959(3) 0.0375(8) Uani 1 1 d .
H4 H 0.1264 1.2264 0.2359 0.056 Uiso 1 1 calc GR
C4 C 0.0753(5) 1.0526(5) 0.0704(3) 0.0249(10) Uani 1 1 d .
C5 C -0.0594(5) 0.1669(5) 0.4665(3) 0.0213(9) Uani 1 1 d .
C6 C 0.0568(5) 1.1327(5) -0.0440(3) 0.0241(9) Uani 1 1 d .
O3 O 0.3041(4) 1.0562(5) 0.1569(3) 0.0491(10) Uani 1 1 d .
C8 C 0.2096(5) 0.2088(5) 0.4412(3) 0.0217(9) Uani 1 1 d .
C9 C -0.1597(5) 0.0677(5) 0.4934(3) 0.0221(9) Uani 1 1 d .
O5 O 0.6007(5) 0.9019(4) 0.2683(3) 0.0455(9) Uani 1 1 d .
H5A H 0.5173 0.9700 0.2775 0.068 Uiso 1 1 d G
H5B H 0.6553 0.8593 0.3293 0.068 Uiso 1 1 d G
C11 C 0.1008(5) 0.1002(5) 0.4732(3) 0.0197(9) Uani 1 1 d .
N2 N 0.4796(5) 0.6874(5) 0.2135(4) 0.0428(11) Uani 1 1 d .
H2 H 0.5282 0.7523 0.2233 0.051 Uiso 1 1 calc R
C13 C 0.2831(6) 0.5318(6) 0.0523(4) 0.0389(12) Uani 1 1 d .
H13 H 0.2409 0.4448 0.0679 0.047 Uiso 1 1 calc R
C14 C 0.0181(5) 0.9200(5) 0.1133(3) 0.0257(10) Uani 1 1 d .
N1 N 0.3770(5) 0.4878(5) 0.2500(3) 0.0385(10) Uani 1 1 d .
H1 H 0.3485 0.4038 0.2867 0.046 Uiso 1 1 calc R
C18 C 0.2785(7) 0.6342(6) -0.0536(4) 0.0430(13) Uani 1 1 d .
H18 H 0.2311 0.6170 -0.1115 0.052 Uiso 1 1 calc R
C19 C 0.1639(6) 1.1039(6) 0.1468(4) 0.0305(11) Uani 1 1 d .
C20 C 0.3537(5) 0.5642(5) 0.1355(4) 0.0311(11) Uani 1 1 d .
C23 C 0.4195(6) 0.6931(5) 0.1118(4) 0.0313(11) Uani 1 1 d .
C24 C 0.3432(7) 0.7649(6) -0.0778(4) 0.0439(14) Uani 1 1 d .
H24 H 0.3370 0.8322 -0.1511 0.053 Uiso 1 1 calc R
C25 C 0.4154(7) 0.7956(6) 0.0038(4) 0.0430(13) Uani 1 1 d .
H25 H 0.4595 0.8812 -0.0125 0.052 Uiso 1 1 calc R
C26 C 0.4499(6) 0.5658(6) 0.2926(4) 0.0418(13) Uani 1 1 d .
H26 H 0.4768 0.5390 0.3682 0.050 Uiso 1 1 calc R

loop_
_atom_site_aniso_label
_atom_site_aniso_U_11
_atom_site_aniso_U_22
_atom_site_aniso_U_33
_atom_site_aniso_U_23
_atom_site_aniso_U_13
_atom_site_aniso_U_12
Br1 0.0187(3) 0.0318(2) 0.0588(3) -0.0074(2) 0.0007(2) -0.00892(19)
Br2 0.0298(3) 0.0217(2) 0.0699(4) -0.0017(2) -0.0029(2) -0.0090(2)
Br3 0.0543(4) 0.0578(3) 0.0221(2) -0.0062(2) -0.0027(2) -0.0266(3)
Br4 0.0584(4) 0.0487(3) 0.0400(3) -0.0118(2) 0.0050(2) -0.0370(3)
O2 0.050(2) 0.050(2) 0.0211(16) -0.0078(15) 0.0043(15) -0.0384(18)
O1 0.034(2) 0.0419(18) 0.0279(16) -0.0124(15) -0.0030(14) -0.0208(15)
O4 0.034(2) 0.053(2) 0.0362(19) -0.0266(17) -0.0049(15) -0.0144(17)
C4 0.021(2) 0.032(2) 0.027(2) -0.017(2) -0.0016(18) -0.0069(19)
C5 0.024(2) 0.0190(19) 0.021(2) -0.0030(17) -0.0018(18) -0.0085(17)
C6 0.022(2) 0.028(2) 0.026(2) -0.0128(19) 0.0045(18) -0.0099(18)
O3 0.030(2) 0.070(3) 0.060(2) -0.036(2) -0.0079(18) -0.0130(19)
C8 0.019(2) 0.023(2) 0.026(2) -0.0074(19) -0.0012(18) -0.0115(18)
C9 0.017(2) 0.029(2) 0.021(2) -0.0043(18) 0.0012(17) -0.0103(18)
O5 0.045(3) 0.053(2) 0.040(2) -0.0074(19) -0.0111(17) -0.0205(18)
C11 0.023(2) 0.023(2) 0.016(2) -0.0042(17) -0.0007(17) -0.0115(17)
N2 0.043(3) 0.035(2) 0.053(3) -0.004(2) -0.006(2) -0.023(2)
C13 0.039(3) 0.030(2) 0.050(3) -0.012(2) 0.002(2) -0.015(2)
C14 0.025(3) 0.032(2) 0.023(2) -0.0105(19) 0.0010(18) -0.0107(19)
N1 0.041(3) 0.029(2) 0.043(2) -0.0008(19) 0.001(2) -0.0174(19)
C18 0.046(4) 0.039(3) 0.046(3) -0.016(3) -0.002(3) -0.010(2)
C19 0.033(3) 0.038(3) 0.028(2) -0.015(2) -0.003(2) -0.015(2)
C20 0.026(3) 0.023(2) 0.040(3) -0.002(2) 0.001(2) -0.0090(19)
C23 0.027(3) 0.026(2) 0.042(3) -0.009(2) 0.008(2) -0.011(2)
C24 0.053(4) 0.034(3) 0.037(3) -0.003(2) 0.008(3) -0.009(3)
C25 0.047(4) 0.028(2) 0.052(3) -0.006(2) 0.010(3) -0.016(2)
C26 0.044(3) 0.037(3) 0.041(3) 0.000(2) -0.006(2) -0.017(2)

loop_
_atom_type_symbol
_atom_type_description
_atom_type_scat_dispersion_real
_atom_type_scat_dispersion_imag
_atom_type_scat_source
C C 0.0033 0.0016 'International Tables Vol C Tables 4.2.6.8 and 6.1.1.4'
H H 0.0000 0.0000 'International Tables Vol C Tables 4.2.6.8 and 6.1.1.4'
Br Br -0.2901 2.4595 'International Tables Vol C Tables 4.2.6.8 and 6.1.1.4'
N N 0.0061 0.0033 'International Tables Vol C Tables 4.2.6.8 and 6.1.1.4'
O O 0.0106 0.0060 'International Tables Vol C Tables 4.2.6.8 and 6.1.1.4'

loop_
_geom_angle_atom_site_label_1
_geom_angle_atom_site_label_2
_geom_angle_atom_site_label_3
_geom_angle
_geom_angle_site_symmetry_1
_geom_angle_site_symmetry_3
C6 C4 C19 120.8(4) . .
C14 C4 C6 119.1(4) . .
C14 C4 C19 120.1(4) . .
C9 C5 Br2 121.1(3) . .
C11 C5 Br2 118.0(3) . .
C11 C5 C9 120.9(4) . .
C4 C6 Br4 118.7(3) . .
C14 C6 Br4 121.1(3) 2_575 .
C14 C6 C4 120.1(4) 2_575 .
O2 C8 C11 115.0(3) . .
O1 C8 O2 125.6(4) . .
O1 C8 C11 119.5(4) . .
C5 C9 Br1 121.5(3) . .
C11 C9 Br1 117.7(3) 2_556 .
C11 C9 C5 120.9(4) 2_556 .
C5 C11 C8 120.7(4) . .
C5 C11 C9 118.3(4) . 2_556
C9 C11 C8 121.0(4) 2_556 .
C26 N2 C23 108.7(4) . .
C18 C13 C20 116.6(5) . .
C4 C14 Br3 118.9(3) . .
C6 C14 Br3 120.3(3) 2_575 .
C6 C14 C4 120.8(4) 2_575 .
C26 N1 C20 108.4(4) . .
C13 C18 C24 122.0(5) . .
O4 C19 C4 113.2(4) . .
O3 C19 O4 126.0(4) . .
O3 C19 C4 120.8(4) . .
C13 C20 N1 131.8(4) . .
C13 C20 C23 121.7(4) . .
N1 C20 C23 106.5(4) . .
N2 C23 C20 105.7(4) . .
C25 C23 N2 133.0(5) . .
C25 C23 C20 121.2(5) . .
C25 C24 C18 121.6(5) . .
C24 C25 C23 116.9(5) . .
N1 C26 N2 110.7(4) . .

loop_
_geom_bond_atom_site_label_1
_geom_bond_atom_site_label_2
_geom_bond_distance
_geom_bond_site_symmetry_2
Br1 C9 1.887(4) .
Br2 C5 1.896(4) .
Br3 C14 1.890(4) .
Br4 C6 1.887(4) .
O2 C8 1.264(5) .
O1 C8 1.228(5) .
O4 C19 1.304(6) .
C4 C6 1.391(6) .
C4 C14 1.384(6) .
C4 C19 1.520(6) .
C5 C9 1.401(6) .
C5 C11 1.384(6) .
C6 C14 1.383(6) 2_575
O3 C19 1.205(6) .
C8 C11 1.528(6) .
C9 C11 1.392(6) 2_556
C11 C9 1.392(6) 2_556
N2 C23 1.389(6) .
N2 C26 1.320(6) .
C13 C18 1.365(7) .
C13 C20 1.386(7) .
C14 C6 1.383(6) 2_575
N1 C20 1.389(6) .
N1 C26 1.314(6) .
C18 C24 1.404(7) .
C20 C23 1.397(6) .
C23 C25 1.386(7) .
C24 C25 1.369(8) .
